data_7004849
loop_
_publ_author_name
'Su\'arez-Varela, Jos\'e'
'Sakiyama, Hiroshi'
'Cano, Joan'
'Colacio, Enrique'

_publ_section_title
;
 Interplay between covalent and aurophilic interactions in a series of
 isostructural 3D Hoffman-like frameworks containing bipyrimidine and
 dicyanoaurate bridges. X-Ray structure and magnetic properties of
 {(mu-Au(CN)(2)](2)[(M(NH(3))(2))(2)(mu-bpym)]}[Au(CN)(2)](2) (M =
 Ni(II), Co(II) and Cu(II)).
;
_journal_issue 2
_journal_name_full 'Dalton transactions (Cambridge, England : 2003)'
_journal_page_first 249
_journal_page_last 256
_journal_paper_doi 10.1039/b611684a
_journal_year 2007
_chemical_formula_sum 'C16 H18 Au4 Cu2 N16'
_chemical_formula_weight 1349.31
_chemical_name_systematic
;
?
;
_space_group_IT_number 12
_symmetry_cell_setting monoclinic
_symmetry_space_group_name_Hall '-C 2y'
_symmetry_space_group_name_H-M 'C 1 2/m 1'
_atom_sites_solution_hydrogens geom
_atom_sites_solution_primary direct
_atom_sites_solution_secondary difmap
_audit_creation_method SHELXL-97
_cell_angle_alpha 90.00
_cell_angle_beta 113.722(2)
_cell_angle_gamma 90.00
_cell_formula_units_Z 2
_cell_length_a 9.5517(12)
_cell_length_b 15.1144(18)
_cell_length_c 10.5110(13)
_cell_measurement_temperature 293(2)
_cell_volume 1389.2(3)
_computing_cell_refinement 'Bruker SMART'
_computing_data_collection 'Bruker SMART'
_computing_data_reduction 'Bruker SMART'
_computing_molecular_graphics 'Bruker SHELXTL'
_computing_publication_material 'SHELXL-97 (Sheldrick, 1997)'
_computing_structure_refinement 'SHELXL-97 (Sheldrick, 1997)'
_computing_structure_solution 'SHELXS-97 (Sheldrick, 1990)'
_diffrn_ambient_temperature 293(2)
_diffrn_detector_area_resol_mean 8.26
_diffrn_measured_fraction_theta_full 0.932
_diffrn_measured_fraction_theta_max 0.932
_diffrn_measurement_device_type 'Bruker SMART APEX CCD system'
_diffrn_measurement_method 'phi and omega scans'
_diffrn_radiation_monochromator graphite
_diffrn_radiation_source 'fine-focus sealed tube'
_diffrn_radiation_type MoK\a
_diffrn_radiation_wavelength 0.71073
_diffrn_reflns_av_R_equivalents 0.2272
_diffrn_reflns_av_sigmaI/netI 0.1643
_diffrn_reflns_limit_h_max 12
_diffrn_reflns_limit_h_min -12
_diffrn_reflns_limit_k_max 9
_diffrn_reflns_limit_k_min -19
_diffrn_reflns_limit_l_max 13
_diffrn_reflns_limit_l_min -13
_diffrn_reflns_number 4428
_diffrn_reflns_theta_full 28.13
_diffrn_reflns_theta_max 28.13
_diffrn_reflns_theta_min 2.12
_exptl_absorpt_coefficient_mu 22.582
_exptl_absorpt_correction_type none
_exptl_crystal_colour green
_exptl_crystal_density_diffrn 3.197
_exptl_crystal_density_meas ?
_exptl_crystal_density_method .
_exptl_crystal_description needle
_exptl_crystal_F_000 1176
_exptl_crystal_size_max 0.01
_exptl_crystal_size_mid 0.15
_exptl_crystal_size_min 0.26
_refine_diff_density_max 7.659
_refine_diff_density_min -3.918
_refine_diff_density_rms 0.747
_refine_ls_extinction_coef 0.0024(4)
_refine_ls_extinction_expression Fc^*^=kFc[1+0.001xFc^2^\l^3^/sin(2\q)]^-1/4^
_refine_ls_extinction_method SHELXL
_refine_ls_goodness_of_fit_ref 1.084
_refine_ls_hydrogen_treatment mixed
_refine_ls_matrix_type full
_refine_ls_number_parameters 95
_refine_ls_number_reflns 1647
_refine_ls_number_restraints 0
_refine_ls_restrained_S_all 1.084
_refine_ls_R_factor_all 0.0858
_refine_ls_R_factor_gt 0.0799
_refine_ls_shift/su_max 0.000
_refine_ls_shift/su_mean 0.000
_refine_ls_structure_factor_coef Fsqd
_refine_ls_weighting_details 'calc w=1/[\s^2^(Fo^2^)+(0.0968P)^2^+0.0000P] where P=(Fo^2^+2Fc^2^)/3'
_refine_ls_weighting_scheme calc
_refine_ls_wR_factor_gt 0.1827
_refine_ls_wR_factor_ref 0.1875
_reflns_number_gt 1393
_reflns_number_total 1647
_reflns_threshold_expression >2sigma(I)
_cod_data_source_file b611684a.txt
_cod_data_source_block 3
_cod_depositor_comments
;
The following automatic conversions were performed:
'_symmetry_cell_setting' value 'Monoclinic' changed to 'monoclinic'
according to '/home/saulius/struct/CIF-dictionaries/cif_core.dic'
dictionary named 'cif_core.dic' version 2.4.1 from 2010-06-29.

Automatic conversion script
Id: cif_fix_enum 1527 2010-12-29 10:47:43Z saulius 
;
_cod_original_sg_symbol_H-M C2/m
_cod_original_formula_sum 'C16 H18Au4 Cu2 N16'
_cod_database_code 7004849

loop_
_symmetry_equiv_pos_as_xyz
'x, y, z'
'-x, y, -z'
'x+1/2, y+1/2, z'
'-x+1/2, y+1/2, -z'
'-x, -y, -z'
'x, -y, z'
'-x+1/2, -y+1/2, -z'
'x+1/2, -y+1/2, z'

loop_
_atom_site_label
_atom_site_type_symbol
_atom_site_fract_x
_atom_site_fract_y
_atom_site_fract_z
_atom_site_U_iso_or_equiv
_atom_site_adp_type
_atom_site_occupancy
_atom_site_symmetry_multiplicity
_atom_site_calc_flag
_atom_site_refinement_flags
_atom_site_disorder_assembly
_atom_site_disorder_group
C5 C 0.0789(19) 0.1148(10) 0.7060(14) 0.041(3) Uani 1 1 d . . .
N5 N 0.120(3) 0.1175(13) 0.8272(16) 0.077(6) Uani 1 1 d . . .
Cu Cu 0.6001(3) 0.0000 0.76872(19) 0.0235(5) Uani 1 2 d S . .
N4 N 0.1549(17) 0.3911(8) 0.6666(12) 0.039(3) Uani 1 1 d . . .
C4 C 0.1936(18) 0.3374(9) 0.6104(14) 0.035(3) Uani 1 1 d . . .
N2 N 0.382(2) 0.0000 0.6323(16) 0.035(4) Uani 1 2 d S . .
N3 N 0.815(2) 0.0000 0.908(2) 0.044(4) Uani 1 2 d S . .
N1 N 0.5360(15) -0.0886(8) 0.9041(11) 0.034(3) Uani 1 1 d . . .
C1 C 0.5000 -0.0480(11) 1.0000 0.028(4) Uani 1 2 d S . .
C2 C 0.536(2) -0.1811(11) 0.9028(18) 0.047(4) Uani 1 1 d . . .
H11 H 0.5587 -0.2127 0.8379 0.056 Uiso 1 1 calc R . .
C3 C 0.5000 -0.2226(16) 1.0000 0.055(7) Uani 1 2 d S . .
H12 H 0.5000 -0.2841 1.0000 0.066 Uiso 1 2 calc SR . .
Au1 Au 0.0000 0.11469(5) 0.5000 0.0331(4) Uani 1 2 d S . .
Au2 Au 0.2500 0.2500 0.5000 0.0318(4) Uani 1 2 d S . .

loop_
_atom_site_aniso_label
_atom_site_aniso_U_11
_atom_site_aniso_U_22
_atom_site_aniso_U_33
_atom_site_aniso_U_23
_atom_site_aniso_U_13
_atom_site_aniso_U_12
C5 0.050(9) 0.031(7) 0.039(7) 0.003(6) 0.015(6) 0.007(7)
N5 0.109(16) 0.059(11) 0.052(8) -0.002(8) 0.022(9) 0.005(11)
Cu 0.0276(11) 0.0208(10) 0.0262(9) 0.000 0.0149(8) 0.000
N4 0.048(8) 0.033(7) 0.040(6) -0.002(5) 0.024(6) 0.005(6)
C4 0.040(8) 0.030(7) 0.042(6) -0.007(6) 0.022(6) -0.001(6)
N2 0.031(9) 0.039(9) 0.034(7) 0.000 0.013(7) 0.000
N3 0.031(10) 0.033(9) 0.061(11) 0.000 0.011(8) 0.000
N1 0.042(7) 0.031(6) 0.037(5) 0.002(5) 0.025(5) 0.013(5)
C1 0.033(10) 0.021(9) 0.029(7) 0.000 0.012(7) 0.000
C2 0.053(10) 0.033(7) 0.062(9) 0.002(7) 0.030(8) 0.003(7)
C3 0.09(2) 0.028(11) 0.053(12) 0.000 0.034(13) 0.000
Au1 0.0324(5) 0.0268(5) 0.0404(5) 0.000 0.0148(3) 0.000
Au2 0.0365(5) 0.0247(5) 0.0404(5) -0.0025(3) 0.0220(4) 0.0005(3)

loop_
_atom_type_symbol
_atom_type_description
_atom_type_scat_dispersion_real
_atom_type_scat_dispersion_imag
_atom_type_scat_source
C C 0.0033 0.0016 'International Tables Vol C Tables 4.2.6.8 and 6.1.1.4'
H H 0.0000 0.0000 'International Tables Vol C Tables 4.2.6.8 and 6.1.1.4'
N N 0.0061 0.0033 'International Tables Vol C Tables 4.2.6.8 and 6.1.1.4'
Cu Cu 0.3201 1.2651 'International Tables Vol C Tables 4.2.6.8 and 6.1.1.4'
Au Au -2.0133 8.8022 'International Tables Vol C Tables 4.2.6.8 and 6.1.1.4'

loop_
_geom_angle_atom_site_label_1
_geom_angle_atom_site_label_2
_geom_angle_atom_site_label_3
_geom_angle
_geom_angle_site_symmetry_1
_geom_angle_site_symmetry_3
_geom_angle_publ_flag
N5 C5 Au1 177.0(17) . . ?
N3 Cu N2 178.3(8) . . ?
N3 Cu N4 89.1(6) . 3_545 ?
N2 Cu N4 92.0(5) . 3_545 ?
N3 Cu N4 89.1(6) . 8 ?
N2 Cu N4 92.0(5) . 8 ?
N4 Cu N4 100.5(7) 3_545 8 ?
N3 Cu N1 89.7(6) . . ?
N2 Cu N1 89.0(5) . . ?
N4 Cu N1 92.5(4) 3_545 . ?
N4 Cu N1 166.9(4) 8 . ?
N3 Cu N1 89.7(6) . 6 ?
N2 Cu N1 89.0(5) . 6 ?
N4 Cu N1 166.9(4) 3_545 6 ?
N4 Cu N1 92.5(4) 8 6 ?
N1 Cu N1 74.5(6) . 6 ?
C4 N4 Cu 174.0(12) . 3_455 ?
N4 C4 Au2 175.5(13) . . ?
C1 N1 C2 117.7(13) . . ?
C1 N1 Cu 115.4(10) . . ?
C2 N1 Cu 126.8(10) . . ?
N1 C1 N1 125.4(17) 2_657 . ?
N1 C1 C1 117.3(8) 2_657 5_657 ?
N1 C1 C1 117.3(8) . 5_657 ?
C3 C2 N1 117.2(16) . . ?
C2 C3 C2 125(2) . 2_657 ?
C5 Au1 C5 179.9(9) 2_556 . ?
C5 Au1 Au2 87.4(5) 2_556 . ?
C5 Au1 Au2 92.6(5) . . ?
C5 Au1 Au2 92.6(5) 2_556 2_556 ?
C5 Au1 Au2 87.4(5) . 2_556 ?
Au2 Au1 Au2 98.84(2) . 2_556 ?
C4 Au2 C4 180.000(3) 7_556 . ?
C4 Au2 Au1 87.2(4) 7_556 . ?
C4 Au2 Au1 92.8(4) . . ?
C4 Au2 Au1 92.8(4) 7_556 7_556 ?
C4 Au2 Au1 87.2(4) . 7_556 ?
Au1 Au2 Au1 180.00(2) . 7_556 ?

loop_
_geom_bond_atom_site_label_1
_geom_bond_atom_site_label_2
_geom_bond_distance
_geom_bond_site_symmetry_2
_geom_bond_publ_flag
C5 N5 1.17(2) . ?
C5 Au1 1.986(14) . ?
Cu N3 1.98(2) . ?
Cu N2 2.001(18) . ?
Cu N4 2.142(12) 3_545 ?
Cu N4 2.142(12) 8 ?
Cu N1 2.212(12) . ?
Cu N1 2.212(12) 6 ?
N4 C4 1.149(16) . ?
N4 Cu 2.142(12) 3_455 ?
C4 Au2 1.971(12) . ?
N1 C1 1.338(13) . ?
N1 C2 1.398(18) . ?
C1 N1 1.338(13) 2_657 ?
C1 C1 1.45(3) 5_657 ?
C2 C3 1.35(2) . ?
C3 C2 1.35(2) 2_657 ?
Au1 C5 1.986(14) 2_556 ?
Au1 Au2 3.1440(6) . ?
Au1 Au2 3.1440(6) 2_556 ?
Au2 C4 1.971(12) 7_556 ?
Au2 Au1 3.1440(6) 7_556 ?
